data_7239035
loop_
_publ_author_name
'Savi\'c, Marina P.'
'Djurendi\'c, Evgenija A.'
'Petri, Edward T.'
'\'Celi\'c, Andjelka'
'Klisuri\'c, Olivera R.'
'Saka\<c, Marija N.'
'Jakimov, Dimitar S.'
'Koji\'c, Vesna V.'
'Ga\<si, Katarina M. Penov'

_publ_section_title
;
 Synthesis, structural analysis and antiproliferative activity of some
 novel D-homo lactone androstane derivatives
;
_journal_issue 26
_journal_name_full 'RSC Advances'
_journal_page_first 10385
_journal_paper_doi 10.1039/c3ra41336e
_journal_volume 3
_journal_year 2013
_chemical_absolute_configuration syn
_chemical_formula_sum 'C21 H27 N O5'
_chemical_formula_weight 373.44
_space_group_IT_number 19
_space_group_name_Hall 'P 2ac 2ab'
_space_group_name_H-M_alt 'P 21 21 21'
_symmetry_cell_setting orthorhombic
_symmetry_space_group_name_H-M 'P 21 21 21'
_atom_sites_solution_hydrogens geom
_atom_sites_solution_primary direct
_atom_sites_solution_secondary difmap
_audit_creation_method SHELXL-97
_cell_angle_alpha 90.0
_cell_angle_beta 90.0
_cell_angle_gamma 90.0
_cell_formula_units_Z 4
_cell_length_a 7.6964(6)
_cell_length_b 9.0385(9)
_cell_length_c 28.1815(19)
_cell_measurement_reflns_used 1232
_cell_measurement_temperature 293(2)
_cell_measurement_theta_max 74.5582
_cell_measurement_theta_min 3.1337
_cell_volume 1960.4(3)
_computing_cell_refinement
;
CrysAlisPro, Agilent Technologies,
Version 1.171.35.19 (release 27-10-2011 CrysAlis171 .NET)
(compiled Oct 27 2011,15:02:11)
;
_computing_data_collection
;
CrysAlisPro, Agilent Technologies,
Version 1.171.35.19 (release 27-10-2011 CrysAlis171 .NET)
(compiled Oct 27 2011,15:02:11)
;
_computing_data_reduction
;
CrysAlisPro, Agilent Technologies,
Version 1.171.35.19 (release 27-10-2011 CrysAlis171 .NET)
(compiled Oct 27 2011,15:02:11)
;
_computing_structure_refinement 'SHELXL-97 (Sheldrick, 1997)'
_computing_structure_solution 'SIR92 (Altomare, 1993)'
_diffrn_ambient_temperature 293(2)
_diffrn_detector_area_resol_mean 16.3280
_diffrn_measured_fraction_theta_full 0.998
_diffrn_measured_fraction_theta_max 0.943
_diffrn_measurement_device_type 'Xcalibur, Sapphire3, Gemini'
_diffrn_measurement_method '\w scans'
_diffrn_radiation_monochromator graphite
_diffrn_radiation_source 'Enhance (Cu) X-ray Source'
_diffrn_radiation_type CuK\a
_diffrn_radiation_wavelength 1.54180
_diffrn_reflns_av_R_equivalents 0.0171
_diffrn_reflns_av_sigmaI/netI 0.0405
_diffrn_reflns_limit_h_max 8
_diffrn_reflns_limit_h_min -9
_diffrn_reflns_limit_k_max 10
_diffrn_reflns_limit_k_min -10
_diffrn_reflns_limit_l_max 34
_diffrn_reflns_limit_l_min -34
_diffrn_reflns_number 4426
_diffrn_reflns_theta_full 67.50
_diffrn_reflns_theta_max 74.74
_diffrn_reflns_theta_min 3.14
_diffrn_standards_number 4461
_exptl_absorpt_coefficient_mu 0.734
_exptl_absorpt_correction_T_max 1.00000
_exptl_absorpt_correction_T_min 0.96820
_exptl_absorpt_correction_type multi-scan
_exptl_absorpt_process_details
;
CrysAlisPro, Agilent Technologies,
Version 1.171.35.19 (release 27-10-2011 CrysAlis171 .NET)
(compiled Oct 27 2011,15:02:11)
Empirical absorption correction using spherical harmonics,
implemented in SCALE3 ABSPACK scaling algorithm.
;
_exptl_crystal_colour colorless
_exptl_crystal_density_diffrn 1.265
_exptl_crystal_density_method 'not measured'
_exptl_crystal_description prism
_exptl_crystal_F_000 800
_exptl_crystal_size_max 0.232
_exptl_crystal_size_mid 0.114
_exptl_crystal_size_min 0.041
_refine_diff_density_max 0.251
_refine_diff_density_min -0.256
_refine_diff_density_rms 0.040
_refine_ls_abs_structure_details 'Flack H D (1983), Acta Cryst. A39, 876-881'
_refine_ls_abs_structure_Flack 0.1(4)
_refine_ls_extinction_coef 0.0024(4)
_refine_ls_extinction_expression Fc^*^=kFc[1+0.001xFc^2^\l^3^/sin(2\q)]^-1/4^
_refine_ls_extinction_method SHELXL
_refine_ls_goodness_of_fit_ref 1.028
_refine_ls_hydrogen_treatment mixed
_refine_ls_matrix_type full
_refine_ls_number_parameters 264
_refine_ls_number_reflns 3150
_refine_ls_number_restraints 0
_refine_ls_restrained_S_all 1.028
_refine_ls_R_factor_all 0.0711
_refine_ls_R_factor_gt 0.0448
_refine_ls_shift/su_max 0.000
_refine_ls_shift/su_mean 0.000
_refine_ls_structure_factor_coef Fsqd
_refine_ls_weighting_details 'calc w=1/[\s^2^(Fo^2^)+(0.0675P)^2^+0.0000P] where P=(Fo^2^+2Fc^2^)/3'
_refine_ls_weighting_scheme calc
_refine_ls_wR_factor_gt 0.1108
_refine_ls_wR_factor_ref 0.1413
_reflns_number_gt 2034
_reflns_number_total 3150
_reflns_threshold_expression >2sigma(I)
_cod_data_source_file c3ra41336e.txt
_cod_data_source_block shelxl
_cod_database_code 7239035

loop_
_symmetry_equiv_pos_as_xyz
'x, y, z'
'-x+1/2, -y, z+1/2'
'x+1/2, -y+1/2, -z'
'-x, y+1/2, -z+1/2'

loop_
_atom_site_label
_atom_site_type_symbol
_atom_site_fract_x
_atom_site_fract_y
_atom_site_fract_z
_atom_site_U_iso_or_equiv
_atom_site_adp_type
_atom_site_occupancy
_atom_site_symmetry_multiplicity
_atom_site_calc_flag
_atom_site_refinement_flags
C8 C 0.8249(4) 0.4783(4) 0.15548(10) 0.0542(8) Uani 1 1 d .
O2 O 0.9254(3) 0.0881(3) 0.05326(9) 0.0800(7) Uani 1 1 d .
C13 C 0.7546(5) 0.7478(4) 0.17795(11) 0.0677(9) Uani 1 1 d .
C10 C 0.5977(4) 0.3198(4) 0.11037(10) 0.0560(8) Uani 1 1 d .
C9 C 0.6705(4) 0.4774(4) 0.11991(10) 0.0550(8) Uani 1 1 d .
O1 O 0.5998(4) -0.0703(3) 0.02597(8) 0.0880(9) Uani 1 1 d .
C4 C 0.7573(5) 0.1308(4) 0.06035(11) 0.0640(9) Uani 1 1 d .
C5 C 0.7521(4) 0.2322(4) 0.09518(10) 0.0572(8) Uani 1 1 d .
C6 C 0.9253(4) 0.2553(4) 0.10888(11) 0.0633(8) Uani 1 1 d .
N1 N 1.0326(4) 0.1695(4) 0.08533(11) 0.0813(9) Uani 1 1 d .
C3 C 0.6145(5) 0.0899(4) 0.02859(13) 0.0687(10) Uani 1 1 d .
C14 C 0.8920(5) 0.6360(4) 0.16258(10) 0.0586(8) Uani 1 1 d .
C11 C 0.5317(5) 0.5884(4) 0.13535(12) 0.0703(10) Uani 1 1 d .
H11A H 0.4401 0.5907 0.1117 0.084 Uiso 1 1 calc R
H11B H 0.4809 0.5556 0.1650 0.084 Uiso 1 1 calc R
C1 C 0.4705(5) 0.3126(4) 0.06800(11) 0.0672(9) Uani 1 1 d .
H1A H 0.3581 0.3497 0.0780 0.081 Uiso 1 1 calc R
H1B H 0.5129 0.3766 0.0429 0.081 Uiso 1 1 calc R
C7 C 0.9781(5) 0.3746(4) 0.14212(12) 0.0686(9) Uani 1 1 d .
H7A H 1.0697 0.4329 0.1276 0.082 Uiso 1 1 calc R
H7B H 1.0246 0.3304 0.1708 0.082 Uiso 1 1 calc R
C19 C 0.5117(5) 0.2524(4) 0.15475(11) 0.0748(10) Uani 1 1 d .
H19A H 0.4798 0.1516 0.1484 0.112 Uiso 1 1 calc R
H19B H 0.4097 0.3082 0.1627 0.112 Uiso 1 1 calc R
H19C H 0.5920 0.2553 0.1808 0.112 Uiso 1 1 calc R
O3 O 0.9940(4) 0.9127(3) 0.20491(11) 0.1050(10) Uani 1 1 d .
C15 C 1.0466(5) 0.6458(4) 0.19710(12) 0.0759(10) Uani 1 1 d .
H15A H 1.0182 0.5890 0.2253 0.091 Uiso 1 1 calc R
H15B H 1.1460 0.5988 0.1823 0.091 Uiso 1 1 calc R
C2 C 0.4481(5) 0.1547(4) 0.04820(13) 0.0707(10) Uani 1 1 d .
H2A H 0.4052 0.0909 0.0733 0.085 Uiso 1 1 calc R
H2B H 0.3613 0.1564 0.0232 0.085 Uiso 1 1 calc R
C12 C 0.6036(6) 0.7442(4) 0.14180(13) 0.0795(11) Uani 1 1 d .
H12A H 0.5114 0.8091 0.1526 0.095 Uiso 1 1 calc R
H12B H 0.6445 0.7811 0.1115 0.095 Uiso 1 1 calc R
O4 O 1.2318(4) 0.8202(4) 0.23330(12) 0.1254(12) Uani 1 1 d .
C20 C 0.6080(6) -0.1377(4) -0.01410(14) 0.0797(11) Uani 1 1 d .
C17 C 0.8398(6) 0.8989(5) 0.17618(15) 0.0971(14) Uani 1 1 d .
H17A H 0.8699 0.9209 0.1435 0.116 Uiso 1 1 calc R
H17B H 0.7561 0.9724 0.1865 0.116 Uiso 1 1 calc R
C16 C 1.0991(6) 0.7972(5) 0.21228(13) 0.0857(12) Uani 1 1 d .
C21 C 0.6020(7) -0.3009(4) -0.01184(17) 0.1061(15) Uani 1 1 d .
H21A H 0.4936 -0.3316 0.0019 0.159 Uiso 1 1 calc R
H21B H 0.6962 -0.3363 0.0074 0.159 Uiso 1 1 calc R
H21C H 0.6122 -0.3409 -0.0433 0.159 Uiso 1 1 calc R
C18 C 0.6850(6) 0.7189(5) 0.22859(11) 0.0926(14) Uani 1 1 d .
H18A H 0.7779 0.7301 0.2511 0.139 Uiso 1 1 calc R
H18B H 0.6396 0.6201 0.2304 0.139 Uiso 1 1 calc R
H18C H 0.5945 0.7885 0.2357 0.139 Uiso 1 1 calc R
O5 O 0.6221(9) -0.0722(4) -0.04930(11) 0.202(3) Uani 1 1 d .
H8 H 0.769(4) 0.443(3) 0.1864(11) 0.065(9) Uiso 1 1 d .
H9 H 0.710(4) 0.516(4) 0.0893(11) 0.062(9) Uiso 1 1 d .
H3 H 0.638(4) 0.121(3) -0.0023(11) 0.060(9) Uiso 1 1 d .
H14 H 0.937(3) 0.669(3) 0.1298(10) 0.055(8) Uiso 1 1 d .

loop_
_atom_site_aniso_label
_atom_site_aniso_U_11
_atom_site_aniso_U_22
_atom_site_aniso_U_33
_atom_site_aniso_U_23
_atom_site_aniso_U_13
_atom_site_aniso_U_12
C8 0.0559(18) 0.0569(19) 0.0497(15) -0.0004(15) 0.0041(15) 0.0104(15)
O2 0.0782(17) 0.0681(15) 0.0938(16) -0.0187(14) 0.0194(15) 0.0072(14)
C13 0.084(2) 0.061(2) 0.0586(17) -0.0111(17) -0.0103(17) 0.015(2)
C10 0.0527(16) 0.0635(19) 0.0519(15) 0.0000(15) 0.0037(14) 0.0076(16)
C9 0.0626(18) 0.0531(19) 0.0493(15) -0.0024(15) 0.0028(15) 0.0096(16)
O1 0.148(3) 0.0481(12) 0.0680(13) -0.0061(12) 0.0132(16) -0.0076(17)
C4 0.071(2) 0.061(2) 0.0607(17) 0.0002(17) 0.0131(17) -0.0015(19)
C5 0.0639(19) 0.0543(18) 0.0532(15) 0.0012(15) 0.0119(15) 0.0119(17)
C6 0.0579(19) 0.062(2) 0.0696(18) -0.0005(18) 0.0082(16) 0.0096(17)
N1 0.0700(18) 0.0720(19) 0.102(2) -0.0223(18) 0.0135(17) 0.0104(17)
C3 0.100(3) 0.0467(17) 0.0597(18) -0.0013(16) 0.011(2) -0.004(2)
C14 0.073(2) 0.0577(19) 0.0453(15) -0.0037(15) -0.0021(16) 0.0085(17)
C11 0.068(2) 0.075(2) 0.0679(19) -0.0105(18) -0.0130(17) 0.020(2)
C1 0.069(2) 0.069(2) 0.0637(17) -0.0065(17) -0.0047(16) -0.0004(19)
C7 0.062(2) 0.066(2) 0.077(2) -0.0052(19) -0.0046(17) 0.0124(18)
C19 0.074(2) 0.084(3) 0.0666(19) 0.0047(19) 0.0162(17) -0.001(2)
O3 0.121(2) 0.083(2) 0.111(2) -0.0314(18) -0.0322(19) 0.004(2)
C15 0.076(2) 0.082(3) 0.070(2) -0.016(2) -0.0137(19) 0.007(2)
C2 0.075(2) 0.064(2) 0.073(2) -0.0117(18) -0.0051(18) -0.0026(19)
C12 0.094(3) 0.072(2) 0.072(2) -0.013(2) -0.023(2) 0.023(2)
O4 0.109(2) 0.138(3) 0.130(2) -0.056(2) -0.032(2) -0.002(2)
C20 0.106(3) 0.065(2) 0.069(2) -0.003(2) -0.012(2) -0.017(2)
C17 0.129(4) 0.064(3) 0.097(3) -0.018(2) -0.031(3) 0.006(3)
C16 0.088(3) 0.092(3) 0.076(2) -0.026(2) -0.016(2) 0.000(3)
C21 0.132(4) 0.056(2) 0.131(3) -0.021(2) -0.010(3) -0.009(3)
C18 0.097(3) 0.122(4) 0.0590(19) -0.022(2) 0.0030(19) 0.023(3)
O5 0.437(9) 0.088(2) 0.083(2) -0.0153(19) -0.012(4) -0.062(4)

loop_
_atom_type_symbol
_atom_type_description
_atom_type_scat_dispersion_real
_atom_type_scat_dispersion_imag
_atom_type_scat_source
C C 0.0181 0.0091 'International Tables Vol C Tables 4.2.6.8 and 6.1.1.4'
H H 0.0000 0.0000 'International Tables Vol C Tables 4.2.6.8 and 6.1.1.4'
N N 0.0311 0.0180 'International Tables Vol C Tables 4.2.6.8 and 6.1.1.4'
O O 0.0492 0.0322 'International Tables Vol C Tables 4.2.6.8 and 6.1.1.4'

loop_
_geom_angle_atom_site_label_1
_geom_angle_atom_site_label_2
_geom_angle_atom_site_label_3
_geom_angle
C14 C8 C7 109.8(3)
C14 C8 C9 110.3(3)
C7 C8 C9 114.9(2)
C14 C8 H8 108.5(18)
C7 C8 H8 110.0(18)
C9 C8 H8 103.0(18)
C4 O2 N1 108.0(2)
C17 C13 C14 106.7(3)
C17 C13 C12 108.8(3)
C14 C13 C12 108.7(3)
C17 C13 C18 109.4(3)
C14 C13 C18 113.0(3)
C12 C13 C18 110.2(3)
C5 C10 C19 111.5(3)
C5 C10 C1 105.1(3)
C19 C10 C1 109.8(3)
C5 C10 C9 104.4(3)
C19 C10 C9 112.1(3)
C1 C10 C9 113.6(3)
C11 C9 C10 113.5(3)
C11 C9 C8 110.3(2)
C10 C9 C8 113.1(3)
C11 C9 H9 103.8(19)
C10 C9 H9 106.5(19)
C8 C9 H9 109.0(18)
C20 O1 C3 120.9(3)
C5 C4 O2 109.1(3)
C5 C4 C3 126.6(3)
O2 C4 C3 123.4(3)
C4 C5 C6 105.9(3)
C4 C5 C10 126.6(3)
C6 C5 C10 126.9(3)
N1 C6 C5 111.8(3)
N1 C6 C7 125.1(3)
C5 C6 C7 122.7(3)
C6 N1 O2 105.1(3)
O1 C3 C4 109.9(3)
O1 C3 C2 109.7(3)
C4 C3 C2 108.3(3)
O1 C3 H3 105.5(19)
C4 C3 H3 110.6(19)
C2 C3 H3 113(2)
C13 C14 C8 114.9(3)
C13 C14 C15 108.6(3)
C8 C14 C15 113.4(3)
C13 C14 H14 107.3(16)
C8 C14 H14 105.5(16)
C15 C14 H14 106.7(16)
C12 C11 C9 112.7(3)
C12 C11 H11A 109.0
C9 C11 H11A 109.0
C12 C11 H11B 109.0
C9 C11 H11B 109.0
H11A C11 H11B 107.8
C2 C1 C10 112.9(3)
C2 C1 H1A 109.0
C10 C1 H1A 109.0
C2 C1 H1B 109.0
C10 C1 H1B 109.0
H1A C1 H1B 107.8
C6 C7 C8 112.6(3)
C6 C7 H7A 109.1
C8 C7 H7A 109.1
C6 C7 H7B 109.1
C8 C7 H7B 109.1
H7A C7 H7B 107.8
C10 C19 H19A 109.5
C10 C19 H19B 109.5
H19A C19 H19B 109.5
C10 C19 H19C 109.5
H19A C19 H19C 109.5
H19B C19 H19C 109.5
C16 O3 C17 121.2(3)
C16 C15 C14 116.3(3)
C16 C15 H15A 108.2
C14 C15 H15A 108.2
C16 C15 H15B 108.2
C14 C15 H15B 108.2
H15A C15 H15B 107.4
C3 C2 C1 113.3(3)
C3 C2 H2A 108.9
C1 C2 H2A 108.9
C3 C2 H2B 108.9
C1 C2 H2B 108.9
H2A C2 H2B 107.7
C11 C12 C13 111.8(3)
C11 C12 H12A 109.3
C13 C12 H12A 109.3
C11 C12 H12B 109.3
C13 C12 H12B 109.3
H12A C12 H12B 107.9
O5 C20 O1 120.9(4)
O5 C20 C21 123.3(4)
O1 C20 C21 115.8(4)
O3 C17 C13 114.5(3)
O3 C17 H17A 108.6
C13 C17 H17A 108.6
O3 C17 H17B 108.6
C13 C17 H17B 108.6
H17A C17 H17B 107.6
O4 C16 O3 117.2(4)
O4 C16 C15 122.1(4)
O3 C16 C15 120.6(4)
C20 C21 H21A 109.5
C20 C21 H21B 109.5
H21A C21 H21B 109.5
C20 C21 H21C 109.5
H21A C21 H21C 109.5
H21B C21 H21C 109.5
C13 C18 H18A 109.5
C13 C18 H18B 109.5
H18A C18 H18B 109.5
C13 C18 H18C 109.5
H18A C18 H18C 109.5
H18B C18 H18C 109.5

loop_
_geom_bond_atom_site_label_1
_geom_bond_atom_site_label_2
_geom_bond_distance
C8 C14 1.529(4)
C8 C7 1.552(4)
C8 C9 1.555(4)
C8 H8 1.02(3)
O2 C4 1.365(4)
O2 N1 1.428(4)
C13 C17 1.516(5)
C13 C14 1.525(4)
C13 C12 1.545(5)
C13 C18 1.546(5)
C10 C5 1.490(4)
C10 C19 1.541(4)
C10 C1 1.545(4)
C10 C9 1.554(4)
C9 C11 1.529(4)
C9 H9 0.98(3)
O1 C20 1.285(4)
O1 C3 1.454(4)
C4 C5 1.344(4)
C4 C3 1.465(5)
C5 C6 1.403(5)
C6 N1 1.313(4)
C6 C7 1.486(5)
C3 C2 1.513(5)
C3 H3 0.93(3)
C14 C15 1.539(4)
C14 H14 1.03(3)
C11 C12 1.524(5)
C11 H11A 0.9700
C11 H11B 0.9700
C1 C2 1.542(5)
C1 H1A 0.9700
C1 H1B 0.9700
C7 H7A 0.9700
C7 H7B 0.9700
C19 H19A 0.9600
C19 H19B 0.9600
C19 H19C 0.9600
O3 C16 1.336(5)
O3 C17 1.442(5)
C15 C16 1.490(5)
C15 H15A 0.9700
C15 H15B 0.9700
C2 H2A 0.9700
C2 H2B 0.9700
C12 H12A 0.9700
C12 H12B 0.9700
O4 C16 1.199(4)
C20 O5 1.160(4)
C20 C21 1.477(5)
C17 H17A 0.9700
C17 H17B 0.9700
C21 H21A 0.9600
C21 H21B 0.9600
C21 H21C 0.9600
C18 H18A 0.9600
C18 H18B 0.9600
C18 H18C 0.9600

loop_
_geom_torsion_atom_site_label_1
_geom_torsion_atom_site_label_2
_geom_torsion_atom_site_label_3
_geom_torsion_atom_site_label_4
_geom_torsion
C5 C10 C9 C11 179.0(2)
C19 C10 C9 C11 -60.2(3)
C1 C10 C9 C11 65.0(3)
C5 C10 C9 C8 -54.4(3)
C19 C10 C9 C8 66.4(3)
C1 C10 C9 C8 -168.3(3)
C14 C8 C9 C11 -52.6(3)
C7 C8 C9 C11 -177.3(3)
C14 C8 C9 C10 179.0(3)
C7 C8 C9 C10 54.3(4)
N1 O2 C4 C5 -0.8(4)
N1 O2 C4 C3 169.3(3)
O2 C4 C5 C6 1.7(4)
C3 C4 C5 C6 -167.9(3)
O2 C4 C5 C10 172.6(3)
C3 C4 C5 C10 3.0(6)
C19 C10 C5 C4 99.1(4)
C1 C10 C5 C4 -19.8(4)
C9 C10 C5 C4 -139.6(3)
C19 C10 C5 C6 -91.8(4)
C1 C10 C5 C6 149.3(3)
C9 C10 C5 C6 29.4(4)
C4 C5 C6 N1 -2.2(4)
C10 C5 C6 N1 -173.1(3)
C4 C5 C6 C7 171.5(3)
C10 C5 C6 C7 0.6(5)
C5 C6 N1 O2 1.7(4)
C7 C6 N1 O2 -171.8(3)
C4 O2 N1 C6 -0.6(4)
C20 O1 C3 C4 -123.5(4)
C20 O1 C3 C2 117.5(4)
C5 C4 C3 O1 -132.6(4)
O2 C4 C3 O1 59.2(4)
C5 C4 C3 C2 -12.7(5)
O2 C4 C3 C2 179.1(3)
C17 C13 C14 C8 -172.1(3)
C12 C13 C14 C8 -54.9(4)
C18 C13 C14 C8 67.7(4)
C17 C13 C14 C15 59.8(4)
C12 C13 C14 C15 177.0(3)
C18 C13 C14 C15 -60.5(4)
C7 C8 C14 C13 -177.5(2)
C9 C8 C14 C13 54.9(3)
C7 C8 C14 C15 -51.9(3)
C9 C8 C14 C15 -179.5(3)
C10 C9 C11 C12 -176.7(3)
C8 C9 C11 C12 55.2(4)
C5 C10 C1 C2 46.9(4)
C19 C10 C1 C2 -73.1(4)
C9 C10 C1 C2 160.5(3)
N1 C6 C7 C8 167.1(3)
C5 C6 C7 C8 -5.8(5)
C14 C8 C7 C6 -146.2(3)
C9 C8 C7 C6 -21.2(4)
C13 C14 C15 C16 -40.8(4)
C8 C14 C15 C16 -169.7(3)
O1 C3 C2 C1 160.5(3)
C4 C3 C2 C1 40.5(4)
C10 C1 C2 C3 -62.4(4)
C9 C11 C12 C13 -56.9(4)
C17 C13 C12 C11 170.2(3)
C14 C13 C12 C11 54.4(4)
C18 C13 C12 C11 -69.9(4)
C3 O1 C20 O5 -2.3(8)
C3 O1 C20 C21 176.4(4)
C16 O3 C17 C13 31.7(5)
C14 C13 C17 O3 -57.1(4)
C12 C13 C17 O3 -174.2(3)
C18 C13 C17 O3 65.4(4)
C17 O3 C16 O4 174.1(4)
C17 O3 C16 C15 -9.2(6)
C14 C15 C16 O4 -168.9(4)
C14 C15 C16 O3 14.6(5)
